data_7026579
loop_
_publ_author_name
'Derendorf, Janis'
'Kessler, Mathias'
'Knapp, Carsten'
'R\"uhle, Monika'
'Schulz, Christoph'

_publ_section_title
;
 Alkali metal-sulfur dioxide complexes stabilized by halogenated
 closo-dodecaborate anions.
;
_journal_issue 37
_journal_name_full 'Dalton transactions (Cambridge, England : 2003)'
_journal_page_first 8671
_journal_page_last 8678
_journal_paper_doi 10.1039/c0dt00521e
_journal_volume 39
_journal_year 2010
_chemical_formula_moiety 'B12 H12, 6(O2 S), 2(H2 O), 2(Na)'
_chemical_formula_sum 'B12 H16 Na2 O14 S6'
_chemical_formula_weight 608.25
_chemical_name_systematic
;
?
;
_space_group_IT_number 2
_symmetry_cell_setting triclinic
_symmetry_space_group_name_Hall '-P 1'
_symmetry_space_group_name_H-M 'P -1'
_atom_sites_solution_hydrogens geom
_atom_sites_solution_primary direct
_atom_sites_solution_secondary difmap
_audit_creation_method SHELXL-97
_cell_angle_alpha 94.73(3)
_cell_angle_beta 94.40(3)
_cell_angle_gamma 104.93(3)
_cell_formula_units_Z 1
_cell_length_a 8.4514(17)
_cell_length_b 8.7899(18)
_cell_length_c 8.8497(18)
_cell_measurement_reflns_used 1000
_cell_measurement_temperature 160(2)
_cell_measurement_theta_max 27.45
_cell_measurement_theta_min 3.17
_cell_volume 629.8(2)
_computing_cell_refinement 'CrystalClear (Rigaku Inc., 2007)'
_computing_data_collection 'CrystalClear (Rigaku Inc., 2007)'
_computing_data_reduction 'CrystalClear (Rigaku Inc., 2007)'
_computing_molecular_graphics Diamond
_computing_publication_material 'SHELXL-97 (Sheldrick, 1997)'
_computing_structure_refinement 'SHELXL-97 (Sheldrick, 1997)'
_computing_structure_solution 'SHELXS-97 (Sheldrick, 1997)'
_diffrn_ambient_temperature 160(2)
_diffrn_detector_area_resol_mean 10.0000
_diffrn_measured_fraction_theta_full 0.998
_diffrn_measured_fraction_theta_max 0.998
_diffrn_measurement_device_type 'Rigaku R-AXIS Spider'
_diffrn_measurement_method dtprofit.ref
_diffrn_radiation_detector RX
_diffrn_radiation_monochromator graphite
_diffrn_radiation_source 'sealed tube'
_diffrn_radiation_type MoK\a
_diffrn_radiation_wavelength 0.71073
_diffrn_reflns_av_R_equivalents 0.0230
_diffrn_reflns_av_sigmaI/netI 0.0117
_diffrn_reflns_limit_h_max 10
_diffrn_reflns_limit_h_min -10
_diffrn_reflns_limit_k_max 10
_diffrn_reflns_limit_k_min -10
_diffrn_reflns_limit_l_max 10
_diffrn_reflns_limit_l_min -10
_diffrn_reflns_number 21127
_diffrn_reflns_theta_full 26.00
_diffrn_reflns_theta_max 26.00
_diffrn_reflns_theta_min 3.17
_exptl_absorpt_coefficient_mu 0.630
_exptl_absorpt_correction_T_max 1.000
_exptl_absorpt_correction_T_min 0.883
_exptl_absorpt_correction_type multi-scan
_exptl_absorpt_process_details
;
March 2001 T Higashi
;
_exptl_crystal_colour colorless
_exptl_crystal_density_diffrn 1.604
_exptl_crystal_density_method 'not measured'
_exptl_crystal_description block
_exptl_crystal_F_000 306
_exptl_crystal_size_max 0.28
_exptl_crystal_size_mid 0.27
_exptl_crystal_size_min 0.13
_refine_diff_density_max 0.255
_refine_diff_density_min -0.259
_refine_diff_density_rms 0.043
_refine_ls_extinction_method none
_refine_ls_goodness_of_fit_ref 1.087
_refine_ls_hydrogen_treatment mixed
_refine_ls_matrix_type full
_refine_ls_number_parameters 162
_refine_ls_number_reflns 2471
_refine_ls_number_restraints 0
_refine_ls_restrained_S_all 1.087
_refine_ls_R_factor_all 0.0252
_refine_ls_R_factor_gt 0.0227
_refine_ls_shift/su_max 0.000
_refine_ls_shift/su_mean 0.000
_refine_ls_structure_factor_coef Fsqd
_refine_ls_weighting_details 'calc w=1/[\s^2^(Fo^2^)+(0.0252P)^2^+0.2824P] where P=(Fo^2^+2Fc^2^)/3'
_refine_ls_weighting_scheme calc
_refine_ls_wR_factor_gt 0.0572
_refine_ls_wR_factor_ref 0.0583
_reflns_number_gt 2268
_reflns_number_total 2471
_reflns_threshold_expression >2sigma(I)
_cod_data_source_file c0dt00521e.txt
_cod_data_source_block ck-mr-03
_cod_depositor_comments
;
The following automatic conversions were performed:

'_symmetry_cell_setting' value 'Triclinic' changed to 'triclinic'
according to /home/saulius/struct/CIF-dictionaries/cif_core.dic
dictionary named 'cif_core.dic' version 2.4.2 from 2011-04-26.

Automatic conversion script
Id: cif_fix_values 1891 2012-01-12 08:04:46Z andrius 
;
_cod_original_sg_symbol_H-M P-1
_cod_database_code 7026579

loop_
_symmetry_equiv_pos_as_xyz
'x, y, z'
'-x, -y, -z'

loop_
_atom_site_label
_atom_site_type_symbol
_atom_site_fract_x
_atom_site_fract_y
_atom_site_fract_z
_atom_site_U_iso_or_equiv
_atom_site_adp_type
_atom_site_occupancy
_atom_site_symmetry_multiplicity
_atom_site_calc_flag
_atom_site_refinement_flags
B1 B 0.43347(18) 0.16550(17) 0.49444(17) 0.0180(3) Uani 1 1 d .
H1 H 0.3920 0.2694 0.4913 0.022 Uiso 1 1 d R
B2 B 0.53798(18) 0.12567(17) 0.66304(17) 0.0189(3) Uani 1 1 d .
H2 H 0.5636 0.2037 0.7683 0.023 Uiso 1 1 d R
B3 B 0.33605(18) 0.00668(17) 0.59587(17) 0.0186(3) Uani 1 1 d .
H3 H 0.2298 0.0135 0.6582 0.022 Uiso 1 1 d R
B4 B 0.31861(18) -0.01907(18) 0.39290(17) 0.0189(3) Uani 1 1 d .
H4 H 0.2034 -0.0341 0.3232 0.023 Uiso 1 1 d R
B5 B 0.51126(18) 0.08397(18) 0.33461(17) 0.0189(3) Uani 1 1 d .
H5 H 0.5181 0.1405 0.2268 0.023 Uiso 1 1 d R
B6 B 0.64672(18) 0.17382(17) 0.50100(17) 0.0189(3) Uani 1 1 d .
H6 H 0.7404 0.2876 0.4992 0.023 Uiso 1 1 d R
S1 S 0.06113(4) 0.23627(4) 0.44748(4) 0.02725(10) Uani 1 1 d .
O1 O 0.06099(15) 0.27785(17) 0.29686(14) 0.0463(3) Uani 1 1 d .
O2 O 0.09031(14) 0.36249(17) 0.56614(15) 0.0492(4) Uani 1 1 d .
S2 S 0.28070(5) 0.01458(5) 0.96959(4) 0.02810(10) Uani 1 1 d .
O3 O 0.18156(17) -0.14251(15) 0.96953(14) 0.0453(3) Uani 1 1 d .
O4 O 0.20198(18) 0.13772(16) 0.98036(15) 0.0501(3) Uani 1 1 d .
S3 S 0.56613(5) 0.47175(4) 0.24835(4) 0.02995(10) Uani 1 1 d .
O5 O 0.39731(14) 0.44020(14) 0.19468(15) 0.0417(3) Uani 1 1 d .
O6 O 0.68268(16) 0.49609(17) 0.13983(15) 0.0518(4) Uani 1 1 d .
O7 O 0.07194(15) 0.60423(13) 0.15607(13) 0.0293(2) Uani 1 1 d .
H13 H 0.032(3) 0.600(3) 0.233(3) 0.059(7) Uiso 1 1 d .
H14 H 0.156(3) 0.674(3) 0.180(3) 0.066(7) Uiso 1 1 d .
Na1 Na 0.11637(8) 0.36509(7) 0.04900(7) 0.03320(16) Uani 1 1 d .

loop_
_atom_site_aniso_label
_atom_site_aniso_U_11
_atom_site_aniso_U_22
_atom_site_aniso_U_33
_atom_site_aniso_U_23
_atom_site_aniso_U_13
_atom_site_aniso_U_12
B1 0.0183(7) 0.0180(7) 0.0185(7) 0.0023(5) 0.0013(5) 0.0065(6)
B2 0.0189(7) 0.0198(7) 0.0173(7) -0.0001(5) 0.0000(5) 0.0052(6)
B3 0.0166(7) 0.0206(7) 0.0189(7) 0.0019(6) 0.0028(5) 0.0048(6)
B4 0.0162(7) 0.0207(7) 0.0187(7) 0.0007(6) -0.0011(5) 0.0044(6)
B5 0.0196(7) 0.0213(7) 0.0167(7) 0.0033(6) 0.0020(5) 0.0065(6)
B6 0.0163(7) 0.0181(7) 0.0209(7) 0.0014(6) 0.0009(5) 0.0025(6)
S1 0.02073(18) 0.0336(2) 0.02549(19) 0.00321(15) 0.00124(13) 0.00412(14)
O1 0.0334(6) 0.0702(9) 0.0340(7) 0.0194(6) 0.0034(5) 0.0072(6)
O2 0.0256(6) 0.0649(9) 0.0508(8) -0.0217(7) 0.0024(5) 0.0095(6)
S2 0.02822(19) 0.0331(2) 0.02389(19) -0.00201(14) 0.00211(14) 0.01151(15)
O3 0.0599(8) 0.0392(7) 0.0331(6) 0.0100(5) 0.0055(6) 0.0044(6)
O4 0.0706(9) 0.0478(7) 0.0419(7) -0.0024(6) 0.0070(6) 0.0358(7)
S3 0.0298(2) 0.0289(2) 0.0275(2) 0.00494(15) -0.00151(15) 0.00192(15)
O5 0.0326(6) 0.0384(7) 0.0529(8) 0.0130(6) -0.0054(5) 0.0075(5)
O6 0.0408(7) 0.0690(9) 0.0408(7) 0.0173(6) 0.0084(6) 0.0013(6)
O7 0.0297(6) 0.0277(6) 0.0281(6) 0.0004(5) 0.0033(5) 0.0038(5)
Na1 0.0428(4) 0.0365(3) 0.0277(3) 0.0042(3) 0.0023(3) 0.0239(3)

loop_
_atom_type_symbol
_atom_type_description
_atom_type_scat_dispersion_real
_atom_type_scat_dispersion_imag
_atom_type_scat_source
B B 0.0013 0.0007 'International Tables Vol C Tables 4.2.6.8 and 6.1.1.4'
H H 0.0000 0.0000 'International Tables Vol C Tables 4.2.6.8 and 6.1.1.4'
Na Na 0.0362 0.0249 'International Tables Vol C Tables 4.2.6.8 and 6.1.1.4'
O O 0.0106 0.0060 'International Tables Vol C Tables 4.2.6.8 and 6.1.1.4'
S S 0.1246 0.1234 'International Tables Vol C Tables 4.2.6.8 and 6.1.1.4'

loop_
_geom_angle_atom_site_label_1
_geom_angle_atom_site_label_2
_geom_angle_atom_site_label_3
_geom_angle
_geom_angle_site_symmetry_1
_geom_angle_site_symmetry_3
B3 B1 B5 107.87(10) . .
B3 B1 B6 108.21(10) . .
B5 B1 B6 60.18(9) . .
B3 B1 B2 60.16(9) . .
B5 B1 B2 108.18(10) . .
B6 B1 B2 60.10(9) . .
B3 B1 B4 59.96(8) . .
B5 B1 B4 60.03(9) . .
B6 B1 B4 108.43(10) . .
B2 B1 B4 108.36(10) . .
B3 B1 H1 121.8 . .
B5 B1 H1 121.9 . .
B6 B1 H1 121.3 . .
B2 B1 H1 121.3 . .
B4 B1 H1 121.7 . .
B1 B2 B5 107.66(11) . 2_656
B1 B2 B3 59.83(9) . .
B5 B2 B3 59.85(9) 2_656 .
B1 B2 B6 59.95(8) . .
B5 B2 B6 107.87(10) 2_656 .
B3 B2 B6 107.82(10) . .
B1 B2 B4 107.90(10) . 2_656
B5 B2 B4 59.96(8) 2_656 2_656
B3 B2 B4 107.86(10) . 2_656
B6 B2 B4 60.04(8) . 2_656
B1 B2 H2 123.3 . .
B5 B2 H2 120.8 2_656 .
B3 B2 H2 122.4 . .
B6 B2 H2 122.1 . .
B4 B2 H2 120.5 2_656 .
B1 B3 B5 107.99(10) . 2_656
B1 B3 B4 60.30(9) . .
B5 B3 B4 108.22(10) 2_656 .
B1 B3 B2 60.01(8) . .
B5 B3 B2 60.07(8) 2_656 .
B4 B3 B2 108.51(11) . .
B1 B3 B6 108.29(10) . 2_656
B5 B3 B6 60.09(9) 2_656 2_656
B4 B3 B6 60.11(8) . 2_656
B2 B3 B6 108.39(10) . 2_656
B1 B3 H3 120.6 . .
B5 B3 H3 122.4 2_656 .
B4 B3 H3 121.4 . .
B2 B3 H3 120.9 . .
B6 B3 H3 122.5 2_656 .
B3 B4 B5 107.46(10) . .
B3 B4 B6 60.04(8) . 2_656
B5 B4 B6 107.73(10) . 2_656
B3 B4 B2 107.76(10) . 2_656
B5 B4 B2 59.93(8) . 2_656
B6 B4 B2 59.89(8) 2_656 2_656
B3 B4 B1 59.74(9) . .
B5 B4 B1 59.74(9) . .
B6 B4 B1 107.79(10) 2_656 .
B2 B4 B1 107.71(10) 2_656 .
B3 B4 H4 122.8 . .
B5 B4 H4 122.0 . .
B6 B4 H4 120.8 2_656 .
B2 B4 H4 120.3 2_656 .
B1 B4 H4 123.5 . .
B1 B5 B3 107.93(10) . 2_656
B1 B5 B2 108.23(10) . 2_656
B3 B5 B2 60.08(9) 2_656 2_656
B1 B5 B4 60.23(9) . .
B3 B5 B4 108.16(10) 2_656 .
B2 B5 B4 60.11(9) 2_656 .
B1 B5 B6 59.96(8) . .
B3 B5 B6 60.11(8) 2_656 .
B2 B5 B6 108.41(10) 2_656 .
B4 B5 B6 108.42(10) . .
B1 B5 H5 120.9 . .
B3 B5 H5 122.4 2_656 .
B2 B5 H5 122.2 2_656 .
B4 B5 H5 121.3 . .
B6 B5 H5 121.2 . .
B1 B6 B2 59.95(8) . .
B1 B6 B5 59.85(9) . .
B2 B6 B5 107.79(10) . .
B1 B6 B3 107.60(10) . 2_656
B2 B6 B3 107.74(10) . 2_656
B5 B6 B3 59.80(8) . 2_656
B1 B6 B4 107.92(10) . 2_656
B2 B6 B4 60.06(8) . 2_656
B5 B6 B4 107.78(10) . 2_656
B3 B6 B4 59.85(8) 2_656 2_656
B1 B6 H6 121.0 . .
B2 B6 H6 122.4 . .
B5 B6 H6 120.7 . .
B3 B6 H6 122.1 2_656 .
B4 B6 H6 123.0 2_656 .
O1 S1 O2 116.72(9) . .
S1 O1 Na1 169.23(8) . .
O4 S2 O3 117.50(9) . .
S2 O4 Na1 166.42(9) . 1_556
O5 S3 O6 117.98(8) . .
S3 O5 Na1 168.26(9) . .
S3 O6 Na1 161.03(10) . 2_665
Na1 O7 Na1 96.98(5) . 2_565
Na1 O7 H13 115.5(17) . .
Na1 O7 H13 111.6(18) 2_565 .
Na1 O7 H14 113.4(17) . .
Na1 O7 H14 118.7(18) 2_565 .
H13 O7 H14 101(2) . .
O4 Na1 O7 168.97(5) 1_554 .
O4 Na1 O7 107.77(6) 1_554 2_565
O7 Na1 O7 83.02(5) . 2_565
O4 Na1 O1 90.58(6) 1_554 .
O7 Na1 O1 84.00(6) . .
O7 Na1 O1 129.35(5) 2_565 .
O4 Na1 O5 80.24(6) 1_554 .
O7 Na1 O5 89.18(5) . .
O7 Na1 O5 151.03(5) 2_565 .
O1 Na1 O5 77.02(5) . .
O4 Na1 O6 86.18(6) 1_554 2_665
O7 Na1 O6 94.03(6) . 2_665
O7 Na1 O6 78.13(5) 2_565 2_665
O1 Na1 O6 151.61(5) . 2_665
O5 Na1 O6 74.63(5) . 2_665

loop_
_geom_bond_atom_site_label_1
_geom_bond_atom_site_label_2
_geom_bond_distance
_geom_bond_site_symmetry_2
B1 B3 1.778(2) .
B1 B5 1.779(2) .
B1 B6 1.781(2) .
B1 B2 1.781(2) .
B1 B4 1.788(2) .
B1 H1 1.0609 .
B2 B5 1.784(2) 2_656
B2 B3 1.784(2) .
B2 B6 1.784(2) .
B2 B4 1.787(2) 2_656
B2 H2 1.0822 .
B3 B5 1.780(2) 2_656
B3 B4 1.782(2) .
B3 B6 1.785(2) 2_656
B3 H3 1.1009 .
B4 B5 1.784(2) .
B4 B6 1.786(2) 2_656
B4 B2 1.787(2) 2_656
B4 H4 1.0835 .
B5 B3 1.780(2) 2_656
B5 B2 1.784(2) 2_656
B5 B6 1.785(2) .
B5 H5 1.1104 .
B6 B3 1.785(2) 2_656
B6 B4 1.786(2) 2_656
B6 H6 1.1063 .
S1 O1 1.4109(13) .
S1 O2 1.4218(13) .
O1 Na1 2.4225(15) .
S2 O4 1.4096(13) .
S2 O3 1.4185(14) .
O4 Na1 2.3450(14) 1_556
S3 O5 1.4172(13) .
S3 O6 1.4173(14) .
O5 Na1 2.5135(15) .
O6 Na1 2.6210(17) 2_665
O7 Na1 2.3643(14) .
O7 Na1 2.3995(15) 2_565
O7 H13 0.78(3) .
O7 H14 0.81(3) .
Na1 O4 2.3450(14) 1_554
Na1 O7 2.3995(15) 2_565
Na1 O6 2.6210(17) 2_665

loop_
_geom_torsion_atom_site_label_1
_geom_torsion_atom_site_label_2
_geom_torsion_atom_site_label_3
_geom_torsion_atom_site_label_4
_geom_torsion
_geom_torsion_site_symmetry_1
_geom_torsion_site_symmetry_4
B3 B1 B2 B5 37.36(10) . 2_656
B5 B1 B2 B5 -63.24(14) . 2_656
B6 B1 B2 B5 -100.83(11) . 2_656
B4 B1 B2 B5 0.33(13) . 2_656
B5 B1 B2 B3 -100.60(11) . .
B6 B1 B2 B3 -138.18(11) . .
B4 B1 B2 B3 -37.02(10) . .
B3 B1 B2 B6 138.18(11) . .
B5 B1 B2 B6 37.58(10) . .
B4 B1 B2 B6 101.16(11) . .
B3 B1 B2 B4 100.66(11) . 2_656
B5 B1 B2 B4 0.06(13) . 2_656
B6 B1 B2 B4 -37.52(10) . 2_656
B4 B1 B2 B4 63.64(14) . 2_656
B5 B1 B3 B5 63.59(14) . 2_656
B6 B1 B3 B5 -0.06(13) . 2_656
B2 B1 B3 B5 -37.54(10) . 2_656
B4 B1 B3 B5 101.15(11) . 2_656
B5 B1 B3 B4 -37.56(10) . .
B6 B1 B3 B4 -101.21(11) . .
B2 B1 B3 B4 -138.69(11) . .
B5 B1 B3 B2 101.13(11) . .
B6 B1 B3 B2 37.48(10) . .
B4 B1 B3 B2 138.69(11) . .
B5 B1 B3 B6 0.00(13) . 2_656
B6 B1 B3 B6 -63.65(14) . 2_656
B2 B1 B3 B6 -101.13(11) . 2_656
B4 B1 B3 B6 37.56(10) . 2_656
B5 B2 B3 B1 -138.04(11) 2_656 .
B6 B2 B3 B1 -37.32(10) . .
B4 B2 B3 B1 -100.73(11) 2_656 .
B1 B2 B3 B5 138.04(11) . 2_656
B6 B2 B3 B5 100.72(11) . 2_656
B4 B2 B3 B5 37.30(10) 2_656 2_656
B1 B2 B3 B4 37.21(10) . .
B5 B2 B3 B4 -100.83(11) 2_656 .
B6 B2 B3 B4 -0.11(13) . .
B4 B2 B3 B4 -63.52(14) 2_656 .
B1 B2 B3 B6 100.95(11) . 2_656
B5 B2 B3 B6 -37.09(10) 2_656 2_656
B6 B2 B3 B6 63.63(14) . 2_656
B4 B2 B3 B6 0.21(13) 2_656 2_656
B1 B3 B4 B5 37.33(10) . .
B5 B3 B4 B5 -63.41(14) 2_656 .
B2 B3 B4 B5 0.25(13) . .
B6 B3 B4 B5 -100.79(11) 2_656 .
B1 B3 B4 B6 138.12(10) . 2_656
B5 B3 B4 B6 37.37(10) 2_656 2_656
B2 B3 B4 B6 101.03(11) . 2_656
B1 B3 B4 B2 100.54(11) . 2_656
B5 B3 B4 B2 -0.21(13) 2_656 2_656
B2 B3 B4 B2 63.46(14) . 2_656
B6 B3 B4 B2 -37.58(10) 2_656 2_656
B5 B3 B4 B1 -100.75(11) 2_656 .
B2 B3 B4 B1 -37.08(10) . .
B6 B3 B4 B1 -138.12(10) 2_656 .
B5 B1 B4 B3 137.95(10) . .
B6 B1 B4 B3 100.82(11) . .
B2 B1 B4 B3 37.11(10) . .
B3 B1 B4 B5 -137.95(10) . .
B6 B1 B4 B5 -37.14(10) . .
B2 B1 B4 B5 -100.84(11) . .
B3 B1 B4 B6 -37.41(10) . 2_656
B5 B1 B4 B6 100.55(11) . 2_656
B6 B1 B4 B6 63.41(14) . 2_656
B2 B1 B4 B6 -0.29(13) . 2_656
B3 B1 B4 B2 -100.63(11) . 2_656
B5 B1 B4 B2 37.33(10) . 2_656
B6 B1 B4 B2 0.19(13) . 2_656
B2 B1 B4 B2 -63.51(14) . 2_656
B3 B1 B5 B3 -63.56(13) . 2_656
B6 B1 B5 B3 37.61(10) . 2_656
B2 B1 B5 B3 0.06(13) . 2_656
B4 B1 B5 B3 -101.08(11) . 2_656
B3 B1 B5 B2 0.00(13) . 2_656
B6 B1 B5 B2 101.16(11) . 2_656
B2 B1 B5 B2 63.61(14) . 2_656
B4 B1 B5 B2 -37.53(10) . 2_656
B3 B1 B5 B4 37.53(10) . .
B6 B1 B5 B4 138.69(11) . .
B2 B1 B5 B4 101.15(11) . .
B3 B1 B5 B6 -101.16(11) . .
B2 B1 B5 B6 -37.55(10) . .
B4 B1 B5 B6 -138.69(11) . .
B3 B4 B5 B1 -37.33(10) . .
B6 B4 B5 B1 -100.65(11) 2_656 .
B2 B4 B5 B1 -138.13(10) 2_656 .
B3 B4 B5 B3 63.37(14) . 2_656
B6 B4 B5 B3 0.05(13) 2_656 2_656
B2 B4 B5 B3 -37.43(10) 2_656 2_656
B1 B4 B5 B3 100.70(11) . 2_656
B3 B4 B5 B2 100.80(11) . 2_656
B6 B4 B5 B2 37.48(10) 2_656 2_656
B1 B4 B5 B2 138.13(10) . 2_656
B3 B4 B5 B6 -0.30(13) . .
B6 B4 B5 B6 -63.62(14) 2_656 .
B2 B4 B5 B6 -101.10(11) 2_656 .
B1 B4 B5 B6 37.04(10) . .
B3 B1 B6 B2 -37.51(10) . .
B5 B1 B6 B2 -138.10(10) . .
B4 B1 B6 B2 -101.03(11) . .
B3 B1 B6 B5 100.59(11) . .
B2 B1 B6 B5 138.10(10) . .
B4 B1 B6 B5 37.07(10) . .
B3 B1 B6 B3 63.20(13) . 2_656
B5 B1 B6 B3 -37.39(10) . 2_656
B2 B1 B6 B3 100.71(11) . 2_656
B4 B1 B6 B3 -0.32(13) . 2_656
B3 B1 B6 B4 0.03(13) . 2_656
B5 B1 B6 B4 -100.56(11) . 2_656
B2 B1 B6 B4 37.53(10) . 2_656
B4 B1 B6 B4 -63.50(14) . 2_656
B5 B2 B6 B1 100.47(11) 2_656 .
B3 B2 B6 B1 37.26(10) . .
B4 B2 B6 B1 138.02(11) 2_656 .
B1 B2 B6 B5 -37.34(10) . .
B5 B2 B6 B5 63.13(14) 2_656 .
B3 B2 B6 B5 -0.08(13) . .
B4 B2 B6 B5 100.68(11) 2_656 .
B1 B2 B6 B3 -100.47(11) . 2_656
B5 B2 B6 B3 0.01(13) 2_656 2_656
B3 B2 B6 B3 -63.20(14) . 2_656
B4 B2 B6 B3 37.55(9) 2_656 2_656
B1 B2 B6 B4 -138.02(11) . 2_656
B5 B2 B6 B4 -37.54(10) 2_656 2_656
B3 B2 B6 B4 -100.76(11) . 2_656
B3 B5 B6 B1 -137.96(10) 2_656 .
B2 B5 B6 B1 -100.87(11) 2_656 .
B4 B5 B6 B1 -37.15(10) . .
B1 B5 B6 B2 37.38(10) . .
B3 B5 B6 B2 -100.57(11) 2_656 .
B2 B5 B6 B2 -63.48(14) 2_656 .
B4 B5 B6 B2 0.23(13) . .
B1 B5 B6 B3 137.96(10) . 2_656
B2 B5 B6 B3 37.09(10) 2_656 2_656
B4 B5 B6 B3 100.80(11) . 2_656
B1 B5 B6 B4 100.80(11) . 2_656
B3 B5 B6 B4 -37.15(10) 2_656 2_656
B2 B5 B6 B4 -0.07(13) 2_656 2_656
B4 B5 B6 B4 63.65(14) . 2_656
O2 S1 O1 Na1 76.0(5) . .
O3 S2 O4 Na1 123.1(4) . 1_556
O6 S3 O5 Na1 23.7(4) . .
O5 S3 O6 Na1 82.5(3) . 2_665
Na1 O7 Na1 O4 168.2(3) 2_565 1_554
Na1 O7 Na1 O7 0.0 2_565 2_565
Na1 O7 Na1 O1 -130.93(6) 2_565 .
Na1 O7 Na1 O5 152.04(6) 2_565 .
Na1 O7 Na1 O6 77.51(5) 2_565 2_665
S1 O1 Na1 O4 75.9(5) . 1_554
S1 O1 Na1 O7 -94.5(5) . .
S1 O1 Na1 O7 -170.3(5) . 2_565
S1 O1 Na1 O5 -3.9(5) . .
S1 O1 Na1 O6 -7.1(6) . 2_665
S3 O5 Na1 O4 47.2(4) . 1_554
S3 O5 Na1 O7 -135.9(4) . .
S3 O5 Na1 O7 -62.0(4) . 2_565
S3 O5 Na1 O1 140.0(4) . .
S3 O5 Na1 O6 -41.5(4) . 2_665
